data_2235454
loop_
_publ_author_name
'Fun, Hoong-Kun'
'Chia, Tze Shyang'
'Hegde, Poornima'
'Jyothi, K.'
'D'Souza, Pramila Rita'

_publ_section_title
;
 <i>N</i>-[(4-Methylphenyl)sulfonyl]acetamide
;
_journal_coeditor_code HB6824
_journal_issue 7
_journal_name_full 'Acta Crystallographica Section E'
_journal_page_first o2025
_journal_paper_doi 10.1107/S1600536812024658
_journal_volume 68
_journal_year 2012
_chemical_formula_iupac 'C9 H11 N O3 S'
_chemical_formula_moiety 'C9 H11 N O3 S'
_chemical_formula_sum 'C9 H11 N O3 S'
_chemical_formula_weight 213.25
_chemical_name_systematic
;
<i>N</i>-[(4-Methylphenyl)sulfonyl]acetamide
;
_space_group_IT_number 14
_symmetry_cell_setting monoclinic
_symmetry_space_group_name_Hall '-P 2ybc'
_symmetry_space_group_name_H-M 'P 1 21/c 1'
_atom_sites_solution_hydrogens geom
_atom_sites_solution_primary direct
_atom_sites_solution_secondary difmap
_audit_creation_method SHELXL-97
_cell_angle_alpha 90.00
_cell_angle_beta 95.070(2)
_cell_angle_gamma 90.00
_cell_formula_units_Z 4
_cell_length_a 9.2514(6)
_cell_length_b 5.1900(3)
_cell_length_c 20.5873(13)
_cell_measurement_reflns_used 5205
_cell_measurement_temperature 100.0(10)
_cell_measurement_theta_max 30.85
_cell_measurement_theta_min 2.84
_cell_volume 984.63(11)
_computing_cell_refinement 'SAINT (Bruker, 2009)'
_computing_data_collection 'APEX2 (Bruker, 2009)'
_computing_data_reduction 'SAINT (Bruker, 2009)'
_computing_molecular_graphics 'SHELXTL (Sheldrick, 2008)'
_computing_publication_material
;
SHELXTL (Sheldrick, 2008) and PLATON (Spek, 2009)
;
_computing_structure_refinement 'SHELXTL (Sheldrick, 2008)'
_computing_structure_solution 'SHELXTL (Sheldrick, 2008)'
_diffrn_ambient_temperature 100
_diffrn_measured_fraction_theta_full 0.994
_diffrn_measured_fraction_theta_max 0.994
_diffrn_measurement_device_type 'Bruker APEX DUO CCD'
_diffrn_measurement_method '\f and \w scans'
_diffrn_radiation_monochromator graphite
_diffrn_radiation_source 'fine-focus sealed tube'
_diffrn_radiation_type MoK\a
_diffrn_radiation_wavelength 0.71073
_diffrn_reflns_av_R_equivalents 0.0378
_diffrn_reflns_av_sigmaI/netI 0.0282
_diffrn_reflns_limit_h_max 13
_diffrn_reflns_limit_h_min -12
_diffrn_reflns_limit_k_max 7
_diffrn_reflns_limit_k_min -7
_diffrn_reflns_limit_l_max 29
_diffrn_reflns_limit_l_min -29
_diffrn_reflns_number 15682
_diffrn_reflns_theta_full 30.97
_diffrn_reflns_theta_max 30.97
_diffrn_reflns_theta_min 1.99
_diffrn_standards_number 0
_exptl_absorpt_coefficient_mu 0.309
_exptl_absorpt_correction_T_max 0.9760
_exptl_absorpt_correction_T_min 0.9216
_exptl_absorpt_correction_type multi-scan
_exptl_absorpt_process_details '(<i>SADABS</i>; Bruker, 2009)'
_exptl_crystal_colour colourless
_exptl_crystal_density_diffrn 1.439
_exptl_crystal_density_method 'not measured'
_exptl_crystal_description plate
_exptl_crystal_F_000 448
_exptl_crystal_size_max 0.27
_exptl_crystal_size_mid 0.19
_exptl_crystal_size_min 0.08
_refine_diff_density_max 0.430
_refine_diff_density_min -0.362
_refine_ls_extinction_method none
_refine_ls_goodness_of_fit_ref 1.068
_refine_ls_hydrogen_treatment mixed
_refine_ls_matrix_type full
_refine_ls_number_parameters 133
_refine_ls_number_reflns 3114
_refine_ls_number_restraints 0
_refine_ls_restrained_S_all 1.068
_refine_ls_R_factor_all 0.0422
_refine_ls_R_factor_gt 0.0315
_refine_ls_shift/su_max 0.000
_refine_ls_shift/su_mean 0.000
_refine_ls_structure_factor_coef Fsqd
_refine_ls_weighting_details 'calc w=1/[\s^2^(Fo^2^)+(0.0405P)^2^+0.3454P] where P=(Fo^2^+2Fc^2^)/3'
_refine_ls_weighting_scheme calc
_refine_ls_wR_factor_gt 0.0799
_refine_ls_wR_factor_ref 0.0863
_reflns_number_gt 2577
_reflns_number_total 3114
_reflns_threshold_expression I>2\s(I)
_cod_data_source_file hb6824.cif
_cod_data_source_block I
_cod_original_sg_symbol_H-M 'P 21/c'
_cod_database_code 2235454
_cod_database_fobs_code 2235454

loop_
_symmetry_equiv_pos_as_xyz
'x, y, z'
'-x, y+1/2, -z+1/2'
'-x, -y, -z'
'x, -y-1/2, z-1/2'

loop_
_atom_site_type_symbol
_atom_site_label
_atom_site_fract_x
_atom_site_fract_y
_atom_site_fract_z
_atom_site_U_iso_or_equiv
_atom_site_adp_type
_atom_site_calc_flag
_atom_site_refinement_flags
_atom_site_occupancy
_atom_site_symmetry_multiplicity
S S1 0.45077(3) 0.60012(5) 0.397692(13) 0.01332(8) Uani d . 1 1
O O1 0.45409(9) 0.84344(17) 0.43094(4) 0.01789(18) Uani d . 1 1
O O2 0.58468(9) 0.47512(18) 0.38706(4) 0.01848(18) Uani d . 1 1
O O3 0.16276(10) 0.63022(17) 0.44799(5) 0.02044(19) Uani d . 1 1
N N1 0.36478(11) 0.3887(2) 0.44001(5) 0.01466(19) Uani d . 1 1
C C1 0.09268(15) 0.7079(3) 0.13904(6) 0.0264(3) Uani d . 1 1
H H1A 0.0199 0.8436 0.1421 0.040 Uiso calc R 1 1
H H1B 0.0439 0.5443 0.1277 0.040 Uiso calc R 1 1
H H1C 0.1566 0.7532 0.1053 0.040 Uiso calc R 1 1
C C2 0.18124(13) 0.6809(3) 0.20370(6) 0.0186(2) Uani d . 1 1
C C3 0.16453(13) 0.8551(2) 0.25401(6) 0.0191(2) Uani d . 1 1
H H3A 0.0962 0.9912 0.2474 0.023 Uiso calc R 1 1
C C4 0.24621(13) 0.8331(2) 0.31380(6) 0.0180(2) Uani d . 1 1
H H4A 0.2341 0.9525 0.3479 0.022 Uiso calc R 1 1
C C5 0.34592(12) 0.6332(2) 0.32277(5) 0.0143(2) Uani d . 1 1
C C6 0.36550(13) 0.4571(2) 0.27322(6) 0.0179(2) Uani d . 1 1
H H6A 0.4346 0.3221 0.2798 0.022 Uiso calc R 1 1
C C7 0.28242(14) 0.4823(3) 0.21408(6) 0.0202(2) Uani d . 1 1
H H7A 0.2946 0.3625 0.1801 0.024 Uiso calc R 1 1
C C8 0.22879(12) 0.4332(2) 0.46235(5) 0.0153(2) Uani d . 1 1
C C9 0.17645(13) 0.2221(2) 0.50349(6) 0.0196(2) Uani d . 1 1
H H9A 0.0778 0.2610 0.5143 0.029 Uiso calc R 1 1
H H9B 0.2409 0.2074 0.5437 0.029 Uiso calc R 1 1
H H9C 0.1763 0.0591 0.4795 0.029 Uiso calc R 1 1
H H1N1 0.4057(19) 0.242(4) 0.4444(8) 0.029(4) Uiso d . 1 1

loop_
_atom_site_aniso_label
_atom_site_aniso_U_11
_atom_site_aniso_U_22
_atom_site_aniso_U_33
_atom_site_aniso_U_12
_atom_site_aniso_U_13
_atom_site_aniso_U_23
S1 0.01197(13) 0.01170(13) 0.01619(13) 0.00063(9) 0.00059(9) -0.00001(10)
O1 0.0193(4) 0.0129(4) 0.0210(4) -0.0007(3) -0.0014(3) -0.0024(3)
O2 0.0130(4) 0.0194(4) 0.0232(4) 0.0032(3) 0.0022(3) 0.0007(3)
O3 0.0175(4) 0.0155(4) 0.0287(5) 0.0033(3) 0.0042(3) -0.0004(3)
N1 0.0147(4) 0.0111(4) 0.0185(4) 0.0021(4) 0.0029(3) 0.0017(4)
C1 0.0237(6) 0.0355(8) 0.0192(6) -0.0010(6) -0.0032(5) 0.0023(5)
C2 0.0167(5) 0.0220(6) 0.0170(5) -0.0033(5) 0.0009(4) 0.0018(4)
C3 0.0177(5) 0.0182(6) 0.0210(5) 0.0029(4) -0.0010(4) 0.0019(4)
C4 0.0190(5) 0.0153(5) 0.0196(5) 0.0031(4) 0.0008(4) -0.0010(4)
C5 0.0139(5) 0.0138(5) 0.0154(5) -0.0007(4) 0.0018(4) 0.0007(4)
C6 0.0194(5) 0.0156(5) 0.0191(5) 0.0025(4) 0.0033(4) -0.0012(4)
C7 0.0227(6) 0.0210(6) 0.0172(5) 0.0006(5) 0.0026(4) -0.0029(4)
C8 0.0134(5) 0.0159(5) 0.0163(5) -0.0014(4) 0.0004(4) -0.0035(4)
C9 0.0180(5) 0.0186(6) 0.0222(5) -0.0032(5) 0.0028(4) 0.0005(5)

loop_
_atom_type_symbol
_atom_type_description
_atom_type_scat_dispersion_real
_atom_type_scat_dispersion_imag
_atom_type_scat_source
C C 0.0033 0.0016 'International Tables Vol C Tables 4.2.6.8 and 6.1.1.4'
H H 0.0000 0.0000 'International Tables Vol C Tables 4.2.6.8 and 6.1.1.4'
N N 0.0061 0.0033 'International Tables Vol C Tables 4.2.6.8 and 6.1.1.4'
O O 0.0106 0.0060 'International Tables Vol C Tables 4.2.6.8 and 6.1.1.4'
S S 0.1246 0.1234 'International Tables Vol C Tables 4.2.6.8 and 6.1.1.4'

loop_
_geom_angle_atom_site_label_1
_geom_angle_atom_site_label_2
_geom_angle_atom_site_label_3
_geom_angle
O2 S1 O1 119.27(5)
O2 S1 N1 104.10(5)
O1 S1 N1 108.93(5)
O2 S1 C5 109.15(5)
O1 S1 C5 108.64(5)
N1 S1 C5 105.92(5)
C8 N1 S1 123.71(9)
C8 N1 H1N1 121.2(12)
S1 N1 H1N1 114.9(12)
C2 C1 H1A 109.5
C2 C1 H1B 109.5
H1A C1 H1B 109.5
C2 C1 H1C 109.5
H1A C1 H1C 109.5
H1B C1 H1C 109.5
C3 C2 C7 118.82(11)
C3 C2 C1 120.60(12)
C7 C2 C1 120.57(12)
C4 C3 C2 121.15(11)
C4 C3 H3A 119.4
C2 C3 H3A 119.4
C5 C4 C3 118.76(11)
C5 C4 H4A 120.6
C3 C4 H4A 120.6
C4 C5 C6 121.33(11)
C4 C5 S1 119.88(9)
C6 C5 S1 118.78(9)
C7 C6 C5 118.88(11)
C7 C6 H6A 120.6
C5 C6 H6A 120.6
C6 C7 C2 121.05(11)
C6 C7 H7A 119.5
C2 C7 H7A 119.5
O3 C8 N1 120.50(11)
O3 C8 C9 125.13(11)
N1 C8 C9 114.37(10)
C8 C9 H9A 109.5
C8 C9 H9B 109.5
H9A C9 H9B 109.5
C8 C9 H9C 109.5
H9A C9 H9C 109.5
H9B C9 H9C 109.5

loop_
_geom_bond_atom_site_label_1
_geom_bond_atom_site_label_2
_geom_bond_distance
S1 O2 1.4323(9)
S1 O1 1.4354(9)
S1 N1 1.6486(10)
S1 C5 1.7563(12)
O3 C8 1.2141(14)
N1 C8 1.3964(14)
N1 H1N1 0.851(19)
C1 C2 1.5066(17)
C1 H1A 0.9800
C1 H1B 0.9800
C1 H1C 0.9800
C2 C3 1.3936(17)
C2 C7 1.3962(18)
C3 C4 1.3910(16)
C3 H3A 0.9500
C4 C5 1.3899(16)
C4 H4A 0.9500
C5 C6 1.3934(16)
C6 C7 1.3874(17)
C6 H6A 0.9500
C7 H7A 0.9500
C8 C9 1.4917(17)
C9 H9A 0.9800
C9 H9B 0.9800
C9 H9C 0.9800

loop_
_geom_hbond_atom_site_label_D
_geom_hbond_atom_site_label_H
_geom_hbond_atom_site_label_A
_geom_hbond_site_symmetry_A
_geom_hbond_distance_DH
_geom_hbond_distance_HA
_geom_hbond_distance_DA
_geom_hbond_angle_DHA
_geom_hbond_publ_flag
N1 H1N1 O1 1_545 0.85(2) 2.14(2) 2.9586(14) 161.2(17) yes
C9 H9A O3 3_566 0.98 2.49 3.4623(15) 175 yes
C9 H9C O3 1_545 0.98 2.32 3.2760(14) 165 yes

loop_
_geom_torsion_atom_site_label_1
_geom_torsion_atom_site_label_2
_geom_torsion_atom_site_label_3
_geom_torsion_atom_site_label_4
_geom_torsion
O2 S1 N1 C8 178.75(9)
O1 S1 N1 C8 50.50(11)
C5 S1 N1 C8 -66.20(10)
C7 C2 C3 C4 -0.19(19)
C1 C2 C3 C4 -179.65(12)
C2 C3 C4 C5 0.09(19)
C3 C4 C5 C6 0.27(18)
C3 C4 C5 S1 179.99(9)
O2 S1 C5 C4 -152.62(10)
O1 S1 C5 C4 -21.06(11)
N1 S1 C5 C4 95.83(10)
O2 S1 C5 C6 27.10(11)
O1 S1 C5 C6 158.66(9)
N1 S1 C5 C6 -84.45(10)
C4 C5 C6 C7 -0.52(18)
S1 C5 C6 C7 179.77(9)
C5 C6 C7 C2 0.41(19)
C3 C2 C7 C6 -0.06(19)
C1 C2 C7 C6 179.40(12)
S1 N1 C8 O3 4.19(16)
S1 N1 C8 C9 -175.99(8)

loop_
_cod_related_entry_id
_cod_related_entry_database
_cod_related_entry_code
1 ChemSpider 252320
